data_4067627
loop_
_publ_author_name
'Salomon, Rebecca J.'
'Todd, Michael A.'
'Sabat, Michal'
'Myers, William H.'
'Harman, W. Dean'

_publ_section_title
;
 Single and Double Electrophilic Addition Reactions to the Aniline Ring
 Promoted by a Tungsten \p-Base
;
_journal_issue 4
_journal_name_full Organometallics
_journal_page_first 707
_journal_paper_doi 10.1021/om901048x
_journal_volume 29
_journal_year 2010
_chemical_formula_sum 'C29 H38 B F3 N9 O4 P S W'
_chemical_formula_weight 891.37
_chemical_name_systematic
; 
 ? 
;
_space_group_IT_number 9
_symmetry_cell_setting monoclinic
_symmetry_space_group_name_Hall 'C -2yc'
_symmetry_space_group_name_H-M 'C 1 c 1'
_atom_sites_solution_hydrogens geom
_atom_sites_solution_primary direct
_atom_sites_solution_secondary difmap
_audit_creation_method SHELXL-97
_cell_angle_alpha 90.00
_cell_angle_beta 126.103(3)
_cell_angle_gamma 90.00
_cell_formula_units_Z 4
_cell_length_a 18.5656(3)
_cell_length_b 15.6461(3)
_cell_length_c 14.5860(3)
_cell_measurement_reflns_used 9930
_cell_measurement_temperature 153(2)
_cell_measurement_theta_max 35.73
_cell_measurement_theta_min 2.72
_cell_volume 3423.27(17)
_computing_cell_refinement 'Bruker SAINT'
_computing_data_collection 'Bruker APEX2'
_computing_data_reduction 'Bruker SAINT'
_computing_molecular_graphics 'Bruker SHELXTL'
_computing_publication_material 'Bruker SHELXTL'
_computing_structure_refinement 'SHELXL-97 (Sheldrick, 2008)'
_computing_structure_solution 'SHELXS-97 (Sheldrick, 2008)'
_diffrn_ambient_temperature 153(2)
_diffrn_measured_fraction_theta_full 0.991
_diffrn_measured_fraction_theta_max 0.991
_diffrn_measurement_device_type 'Bruker APEX-II CCD'
_diffrn_measurement_method '\f and \w scans'
_diffrn_radiation_monochromator graphite
_diffrn_radiation_source 'fine-focus sealed tube'
_diffrn_radiation_type MoK\a
_diffrn_radiation_wavelength 0.71073
_diffrn_reflns_av_R_equivalents 0.0234
_diffrn_reflns_av_sigmaI/netI 0.0530
_diffrn_reflns_limit_h_max 29
_diffrn_reflns_limit_h_min -26
_diffrn_reflns_limit_k_max 22
_diffrn_reflns_limit_k_min -21
_diffrn_reflns_limit_l_max 21
_diffrn_reflns_limit_l_min -23
_diffrn_reflns_number 19206
_diffrn_reflns_theta_full 36.68
_diffrn_reflns_theta_max 36.68
_diffrn_reflns_theta_min 1.88
_exptl_absorpt_coefficient_mu 3.548
_exptl_absorpt_correction_T_max 0.6754
_exptl_absorpt_correction_T_min 0.3240
_exptl_absorpt_correction_type empirical
_exptl_absorpt_process_details 'Bruker SADABS'
_exptl_crystal_colour yellow
_exptl_crystal_density_diffrn 1.730
_exptl_crystal_density_meas 0
_exptl_crystal_density_method 'not measured'
_exptl_crystal_description plate
_exptl_crystal_F_000 1776
_exptl_crystal_size_max 0.41
_exptl_crystal_size_mid 0.23
_exptl_crystal_size_min 0.12
_refine_diff_density_max 1.448
_refine_diff_density_min -0.661
_refine_diff_density_rms 0.083
_refine_ls_abs_structure_details 'Flack H D (1983), Acta Cryst. A39, 876-881'
_refine_ls_abs_structure_Flack 0.018(3)
_refine_ls_extinction_coef 0
_refine_ls_extinction_method none
_refine_ls_goodness_of_fit_ref 1.012
_refine_ls_hydrogen_treatment mixed
_refine_ls_matrix_type full
_refine_ls_number_parameters 463
_refine_ls_number_reflns 9789
_refine_ls_number_restraints 2
_refine_ls_restrained_S_all 1.012
_refine_ls_R_factor_all 0.0196
_refine_ls_R_factor_gt 0.0188
_refine_ls_shift/su_max 0.001
_refine_ls_shift/su_mean 0.000
_refine_ls_structure_factor_coef Fsqd
_refine_ls_weighting_details 'calc w=1/[\s^2^(Fo^2^)+(0.1000P)^2^+0.0000P] where P=(Fo^2^+2Fc^2^)/3'
_refine_ls_weighting_scheme calc
_refine_ls_wR_factor_gt 0.0526
_refine_ls_wR_factor_ref 0.0538
_reflns_number_gt 9446
_reflns_number_total 9789
_reflns_threshold_expression >2sigma(I)
_cod_data_source_file om901048x_si_001.cif
_cod_data_source_block C29H38BF3N9O4PSW
_cod_depositor_comments
;
The following automatic conversions were performed:

'_symmetry_cell_setting' value 'Monoclinic' changed to 'monoclinic'
according to /home/saulius/struct/CIF-dictionaries/cif_core.dic
dictionary named 'cif_core.dic' version 2.4.1 from 2010-06-29.

Automatic conversion script
Id: cif_fix_values 1715 2011-07-08 13:25:40Z adriana 
;
_cod_original_cell_volume 3423.3(1)
_cod_original_sg_symbol_H-M Cc
_cod_database_code 4067627

loop_
_symmetry_equiv_pos_as_xyz
'x, y, z'
'x, -y, z+1/2'
'x+1/2, y+1/2, z'
'x+1/2, -y+1/2, z+1/2'

loop_
_atom_site_label
_atom_site_type_symbol
_atom_site_fract_x
_atom_site_fract_y
_atom_site_fract_z
_atom_site_U_iso_or_equiv
_atom_site_adp_type
_atom_site_occupancy
_atom_site_symmetry_multiplicity
_atom_site_calc_flag
_atom_site_refinement_flags
W W 0.249281(8) 0.679914(4) 0.247826(9) 0.01317(3) Uani 1 1 d .
S1 S 0.35571(5) 0.16179(5) 0.36940(6) 0.02556(12) Uani 1 1 d .
P1 P 0.36063(5) 0.79672(5) 0.29281(6) 0.01873(13) Uani 1 1 d .
F1 F 0.49279(15) 0.26462(14) 0.4948(2) 0.0475(6) Uani 1 1 d .
F2 F 0.37630(19) 0.30135(16) 0.4822(2) 0.0467(6) Uani 1 1 d .
F3 F 0.3814(2) 0.32126(11) 0.3406(2) 0.0440(6) Uani 1 1 d .
O1 O 0.18505(17) 0.66911(15) 0.0057(2) 0.0293(5) Uani 1 1 d .
O2 O 0.38286(19) 0.11445(17) 0.4694(2) 0.0418(5) Uani 1 1 d .
O3 O 0.39559(18) 0.13547(18) 0.3144(2) 0.0432(6) Uani 1 1 d .
O4 O 0.2616(2) 0.18013(15) 0.2927(3) 0.0389(7) Uani 1 1 d .
N1 N 0.62755(15) 0.61316(16) 0.3184(2) 0.0253(4) Uani 1 1 d .
N2 N 0.20293(15) 0.43100(15) 0.2281(2) 0.0239(4) Uani 1 1 d .
N3 N 0.12901(14) 0.62480(14) 0.21776(18) 0.0175(4) Uani 1 1 d .
N4 N 0.10179(14) 0.64766(14) 0.28329(18) 0.0188(4) Uani 1 1 d .
N5 N 0.29655(17) 0.69502(16) 0.4291(2) 0.0182(4) Uani 1 1 d .
N6 N 0.23867(14) 0.71956(13) 0.45209(17) 0.0182(4) Uani 1 1 d .
N7 N 0.16556(15) 0.79132(15) 0.21672(19) 0.0161(4) Uani 1 1 d .
N8 N 0.13096(15) 0.80125(15) 0.2771(2) 0.0178(4) Uani 1 1 d .
N9 N 0.21029(16) 0.67396(13) 0.1032(2) 0.0153(4) Uani 1 1 d .
C1 C 0.39398(15) 0.58453(15) 0.2232(2) 0.0180(4) Uani 1 1 d .
H1 H 0.3662 0.6298 0.1633 0.022 Uiso 1 1 calc R
C2 C 0.35716(17) 0.49765(18) 0.1656(2) 0.0214(5) Uani 1 1 d .
H2A H 0.3608 0.4938 0.1007 0.026 Uiso 1 1 calc R
H2B H 0.3957 0.4522 0.2202 0.026 Uiso 1 1 calc R
C3 C 0.26084(17) 0.48025(17) 0.1226(2) 0.0218(4) Uani 1 1 d .
H3A H 0.2206 0.5229 0.0642 0.026 Uiso 1 1 calc R
H3B H 0.2424 0.4228 0.0878 0.026 Uiso 1 1 calc R
C4 C 0.25415(16) 0.48542(15) 0.2208(2) 0.0188(4) Uani 1 1 d .
C5 C 0.30731(16) 0.54750(15) 0.3062(2) 0.0179(4) Uani 1 1 d .
C6 C 0.37040(16) 0.60295(16) 0.3070(2) 0.0168(4) Uani 1 1 d .
C7 C 0.49318(17) 0.58531(17) 0.2814(2) 0.0181(5) Uani 1 1 d .
C8 C 0.53767(18) 0.63209(18) 0.2491(2) 0.0240(5) Uani 1 1 d .
H8 H 0.5104 0.6716 0.1880 0.029 Uiso 1 1 calc R
C9 C 0.64189(16) 0.55355(16) 0.3962(2) 0.0209(4) Uani 1 1 d .
C10 C 0.72201(18) 0.51291(18) 0.4816(3) 0.0264(5) Uani 1 1 d .
H10 H 0.7768 0.5259 0.4931 0.032 Uiso 1 1 calc R
C11 C 0.71734(19) 0.45338(18) 0.5477(2) 0.0289(6) Uani 1 1 d .
H11 H 0.7701 0.4250 0.6065 0.035 Uiso 1 1 calc R
C12 C 0.6359(2) 0.43390(18) 0.5296(2) 0.0269(5) Uani 1 1 d .
H12 H 0.6349 0.3927 0.5767 0.032 Uiso 1 1 calc R
C13 C 0.55733(17) 0.47315(16) 0.4450(2) 0.0216(4) Uani 1 1 d .
H13 H 0.5027 0.4589 0.4332 0.026 Uiso 1 1 calc R
C14 C 0.55988(15) 0.53445(15) 0.3770(2) 0.0183(4) Uani 1 1 d .
C15 C 0.02542(19) 0.60577(18) 0.2464(3) 0.0238(5) Uani 1 1 d .
H15 H -0.0070 0.6107 0.2778 0.029 Uiso 1 1 calc R
C16 C 0.00228(17) 0.55466(17) 0.1556(2) 0.0249(5) Uani 1 1 d .
H16 H -0.0476 0.5175 0.1131 0.030 Uiso 1 1 calc R
C17 C 0.06891(16) 0.56994(16) 0.1402(2) 0.0206(4) Uani 1 1 d .
H17 H 0.0709 0.5447 0.0825 0.025 Uiso 1 1 calc R
C18 C 0.28430(17) 0.73745(16) 0.5638(2) 0.0211(4) Uani 1 1 d .
H18 H 0.2592 0.7570 0.6010 0.025 Uiso 1 1 calc R
C19 C 0.37359(18) 0.72254(18) 0.6145(2) 0.0240(5) Uani 1 1 d .
H19 H 0.4217 0.7289 0.6924 0.029 Uiso 1 1 calc R
C20 C 0.37786(18) 0.69625(19) 0.5267(2) 0.0222(5) Uani 1 1 d .
H20 H 0.4311 0.6813 0.5351 0.027 Uiso 1 1 calc R
C21 C 0.08290(16) 0.87390(16) 0.2452(2) 0.0214(4) Uani 1 1 d .
H21 H 0.0527 0.8951 0.2751 0.026 Uiso 1 1 calc R
C22 C 0.08513(17) 0.91231(16) 0.1613(2) 0.0239(5) Uani 1 1 d .
H22 H 0.0574 0.9643 0.1225 0.029 Uiso 1 1 calc R
C23 C 0.13692(17) 0.85805(17) 0.1461(2) 0.0206(4) Uani 1 1 d .
H23 H 0.1500 0.8672 0.0930 0.025 Uiso 1 1 calc R
C24 C 0.3446(2) 0.8971(2) 0.3412(3) 0.0353(7) Uani 1 1 d .
H24A H 0.3925 0.9368 0.3608 0.053 Uiso 1 1 calc R
H24B H 0.3456 0.8867 0.4082 0.053 Uiso 1 1 calc R
H24C H 0.2870 0.9218 0.2806 0.053 Uiso 1 1 calc R
C25 C 0.3569(3) 0.8260(2) 0.1701(4) 0.0349(8) Uani 1 1 d .
H25A H 0.2951 0.8371 0.1057 0.052 Uiso 1 1 calc R
H25B H 0.3809 0.7791 0.1510 0.052 Uiso 1 1 calc R
H25C H 0.3928 0.8775 0.1872 0.052 Uiso 1 1 calc R
C26 C 0.47950(17) 0.78088(19) 0.4008(3) 0.0278(5) Uani 1 1 d .
H26A H 0.4983 0.7272 0.3861 0.042 Uiso 1 1 calc R
H26B H 0.4915 0.7784 0.4758 0.042 Uiso 1 1 calc R
H26C H 0.5127 0.8285 0.3985 0.042 Uiso 1 1 calc R
C27 C 0.2035(2) 0.4268(2) 0.3293(3) 0.0321(6) Uani 1 1 d .
H27A H 0.2648 0.4192 0.3970 0.048 Uiso 1 1 calc R
H27B H 0.1670 0.3784 0.3222 0.048 Uiso 1 1 calc R
H27C H 0.1791 0.4800 0.3361 0.048 Uiso 1 1 calc R
C28 C 0.1397(2) 0.3717(2) 0.1372(3) 0.0341(6) Uani 1 1 d .
H28A H 0.1354 0.3845 0.0684 0.051 Uiso 1 1 calc R
H28B H 0.0809 0.3781 0.1216 0.051 Uiso 1 1 calc R
H28C H 0.1606 0.3128 0.1612 0.051 Uiso 1 1 calc R
C29 C 0.40389(19) 0.26696(18) 0.4242(2) 0.0278(5) Uani 1 1 d .
B1 B 0.13929(18) 0.73042(17) 0.3564(2) 0.0185(4) Uani 1 1 d .
H1B H 0.100(2) 0.746(2) 0.382(3) 0.014(7) Uiso 1 1 d .
H1N H 0.679(3) 0.638(3) 0.321(4) 0.042(11) Uiso 1 1 d .
H5 H 0.307(2) 0.542(2) 0.360(3) 0.023(9) Uiso 1 1 d .
H6 H 0.4198(17) 0.6163(17) 0.377(2) 0.002(5) Uiso 1 1 d .

loop_
_atom_site_aniso_label
_atom_site_aniso_U_11
_atom_site_aniso_U_22
_atom_site_aniso_U_33
_atom_site_aniso_U_23
_atom_site_aniso_U_13
_atom_site_aniso_U_12
W 0.01307(4) 0.01360(4) 0.01361(4) -0.00074(4) 0.00828(3) 0.00081(4)
S1 0.0268(3) 0.0285(3) 0.0297(3) -0.0017(3) 0.0213(3) -0.0032(3)
P1 0.0163(3) 0.0170(3) 0.0217(3) -0.0005(2) 0.0106(3) -0.0017(3)
F1 0.0283(9) 0.0423(14) 0.0486(10) -0.0018(10) 0.0097(8) -0.0027(9)
F2 0.0617(15) 0.0403(10) 0.0388(12) -0.0064(10) 0.0300(11) 0.0092(11)
F3 0.0539(16) 0.0336(13) 0.0393(13) 0.0122(7) 0.0246(12) -0.0008(8)
O1 0.0286(11) 0.0454(12) 0.0123(9) 0.0004(8) 0.0111(8) 0.0069(8)
O2 0.0549(15) 0.0368(13) 0.0456(13) 0.0117(11) 0.0361(12) 0.0044(11)
O3 0.0465(13) 0.0482(15) 0.0552(15) -0.0154(12) 0.0411(13) -0.0091(11)
O4 0.0268(12) 0.0527(19) 0.0400(14) -0.0016(9) 0.0213(12) -0.0082(8)
N1 0.0205(9) 0.0296(11) 0.0324(11) 0.0000(9) 0.0193(9) -0.0020(8)
N2 0.0225(9) 0.0185(9) 0.0337(11) -0.0001(8) 0.0182(9) -0.0021(8)
N3 0.0167(8) 0.0167(9) 0.0204(10) 0.0002(7) 0.0116(8) 0.0024(7)
N4 0.0190(9) 0.0184(10) 0.0237(10) -0.0003(7) 0.0151(8) 0.0017(7)
N5 0.0202(10) 0.0212(9) 0.0141(10) -0.0029(9) 0.0107(9) 0.0013(8)
N6 0.0225(9) 0.0177(9) 0.0194(9) -0.0001(7) 0.0151(8) 0.0019(7)
N7 0.0178(10) 0.0144(10) 0.0188(10) 0.0007(7) 0.0123(8) 0.0025(8)
N8 0.0197(9) 0.0165(8) 0.0203(10) -0.0003(8) 0.0135(8) 0.0018(8)
N9 0.0145(9) 0.0205(10) 0.0116(10) -0.0001(6) 0.0081(9) 0.0026(6)
C1 0.0161(9) 0.0193(10) 0.0204(10) -0.0017(8) 0.0117(8) 0.0022(8)
C2 0.0190(10) 0.0249(12) 0.0225(11) -0.0040(9) 0.0135(9) 0.0012(9)
C3 0.0210(10) 0.0213(11) 0.0224(11) -0.0056(9) 0.0124(9) -0.0009(9)
C4 0.0185(10) 0.0150(9) 0.0217(11) -0.0010(8) 0.0113(9) 0.0022(8)
C5 0.0183(9) 0.0170(10) 0.0190(10) 0.0006(8) 0.0114(8) 0.0010(8)
C6 0.0151(9) 0.0152(10) 0.0208(11) -0.0008(8) 0.0111(9) 0.0008(8)
C7 0.0170(10) 0.0171(11) 0.0233(12) -0.0009(9) 0.0136(10) 0.0015(8)
C8 0.0226(10) 0.0265(12) 0.0269(11) 0.0041(9) 0.0168(10) 0.0012(9)
C9 0.0201(10) 0.0206(11) 0.0258(11) -0.0043(8) 0.0157(9) -0.0016(8)
C10 0.0197(9) 0.0235(11) 0.0309(13) -0.0061(10) 0.0120(10) 0.0003(9)
C11 0.0234(11) 0.0262(12) 0.0257(12) -0.0020(10) 0.0081(10) 0.0062(10)
C12 0.0306(12) 0.0207(12) 0.0265(12) 0.0026(9) 0.0153(10) 0.0028(10)
C13 0.0244(11) 0.0180(10) 0.0260(11) -0.0013(8) 0.0168(10) 0.0007(9)
C14 0.0168(9) 0.0178(10) 0.0216(10) -0.0034(8) 0.0121(8) -0.0002(8)
C15 0.0214(12) 0.0210(12) 0.0334(15) 0.0012(10) 0.0187(11) -0.0006(9)
C16 0.0186(10) 0.0226(11) 0.0305(13) -0.0028(10) 0.0128(10) -0.0026(9)
C17 0.0179(9) 0.0178(10) 0.0222(11) -0.0008(8) 0.0097(9) 0.0005(8)
C18 0.0314(12) 0.0183(10) 0.0191(10) -0.0024(8) 0.0179(9) -0.0030(9)
C19 0.0268(11) 0.0268(12) 0.0151(10) -0.0010(8) 0.0105(9) -0.0046(9)
C20 0.0202(11) 0.0274(11) 0.0180(11) 0.0005(9) 0.0107(10) 0.0005(9)
C21 0.0218(10) 0.0172(10) 0.0268(11) -0.0006(8) 0.0152(9) 0.0027(8)
C22 0.0249(11) 0.0181(11) 0.0286(12) 0.0022(9) 0.0157(10) 0.0061(9)
C23 0.0214(10) 0.0185(11) 0.0194(10) 0.0029(9) 0.0107(9) 0.0021(9)
C24 0.0276(13) 0.0260(14) 0.0426(16) -0.0168(12) 0.0153(12) -0.0057(11)
C25 0.0375(19) 0.0386(19) 0.0332(18) 0.0060(12) 0.0234(16) -0.0055(12)
C26 0.0161(10) 0.0279(13) 0.0316(13) -0.0014(10) 0.0098(10) -0.0030(9)
C27 0.0353(14) 0.0317(14) 0.0360(15) 0.0108(12) 0.0248(13) 0.0005(12)
C28 0.0274(12) 0.0237(13) 0.0513(18) -0.0120(12) 0.0231(13) -0.0091(11)
C29 0.0282(12) 0.0279(12) 0.0253(12) 0.0022(10) 0.0147(10) 0.0017(10)
B1 0.0200(10) 0.0194(11) 0.0210(11) -0.0006(9) 0.0147(10) 0.0020(9)

loop_
_atom_type_symbol
_atom_type_description
_atom_type_scat_dispersion_real
_atom_type_scat_dispersion_imag
_atom_type_scat_source
C C 0.0033 0.0016 'International Tables Vol C Tables 4.2.6.8 and 6.1.1.4'
H H 0.0000 0.0000 'International Tables Vol C Tables 4.2.6.8 and 6.1.1.4'
B B 0.0013 0.0007 'International Tables Vol C Tables 4.2.6.8 and 6.1.1.4'
N N 0.0061 0.0033 'International Tables Vol C Tables 4.2.6.8 and 6.1.1.4'
O O 0.0106 0.0060 'International Tables Vol C Tables 4.2.6.8 and 6.1.1.4'
F F 0.0171 0.0103 'International Tables Vol C Tables 4.2.6.8 and 6.1.1.4'
P P 0.1023 0.0942 'International Tables Vol C Tables 4.2.6.8 and 6.1.1.4'
S S 0.1246 0.1234 'International Tables Vol C Tables 4.2.6.8 and 6.1.1.4'
W W -0.8490 6.8722 'International Tables Vol C Tables 4.2.6.8 and 6.1.1.4'

loop_
_geom_angle_atom_site_label_1
_geom_angle_atom_site_label_2
_geom_angle_atom_site_label_3
_geom_angle
N9 W N3 95.01(10)
N9 W N7 93.00(9)
N3 W N7 75.91(8)
N9 W C6 92.52(10)
N3 W C6 122.92(9)
N7 W C6 159.77(9)
N9 W N5 176.89(9)
N3 W N5 85.54(9)
N7 W N5 84.15(9)
C6 W N5 89.75(9)
N9 W C5 99.74(9)
N3 W C5 85.27(8)
N7 W C5 158.13(9)
C6 W C5 37.77(9)
N5 W C5 83.36(9)
N9 W P1 92.56(8)
N3 W P1 156.46(6)
N7 W P1 81.46(6)
C6 W P1 78.86(7)
N5 W P1 85.78(7)
C5 W P1 115.35(6)
O3 S1 O2 115.57(17)
O3 S1 O4 114.29(19)
O2 S1 O4 115.44(18)
O3 S1 C29 102.89(15)
O2 S1 C29 103.47(15)
O4 S1 C29 102.60(14)
C25 P1 C24 104.25(18)
C25 P1 C26 102.12(18)
C24 P1 C26 100.04(14)
C25 P1 W 112.09(13)
C24 P1 W 115.33(12)
C26 P1 W 120.86(10)
C9 N1 C8 108.3(2)
C4 N2 C27 121.8(2)
C4 N2 C28 124.2(3)
C27 N2 C28 113.9(2)
C17 N3 N4 107.0(2)
C17 N3 W 132.13(18)
N4 N3 W 120.81(16)
C15 N4 N3 109.1(2)
C15 N4 B1 128.1(2)
N3 N4 B1 119.8(2)
C20 N5 N6 107.2(2)
C20 N5 W 131.9(2)
N6 N5 W 120.13(17)
C18 N6 N5 109.4(2)
C18 N6 B1 129.7(2)
N5 N6 B1 120.7(2)
C23 N7 N8 106.4(2)
C23 N7 W 133.66(18)
N8 N7 W 119.97(17)
C21 N8 N7 109.9(2)
C21 N8 B1 128.2(2)
N7 N8 B1 121.5(2)
O1 N9 W 178.9(2)
C7 C1 C2 108.61(19)
C7 C1 C6 111.9(2)
C2 C1 C6 110.8(2)
C3 C2 C1 114.8(2)
C4 C3 C2 109.3(2)
N2 C4 C5 121.9(2)
N2 C4 C3 120.3(2)
C5 C4 C3 117.7(2)
C4 C5 C6 123.8(2)
C4 C5 W 111.46(16)
C6 C5 W 70.01(13)
C5 C6 C1 118.9(2)
C5 C6 W 72.22(13)
C1 C6 W 118.98(16)
C8 C7 C14 106.1(2)
C8 C7 C1 126.2(2)
C14 C7 C1 127.5(2)
C7 C8 N1 110.2(2)
N1 C9 C10 129.0(2)
N1 C9 C14 108.7(2)
C10 C9 C14 122.3(2)
C11 C10 C9 117.0(3)
C10 C11 C12 121.2(3)
C13 C12 C11 121.6(3)
C12 C13 C14 118.6(2)
C13 C14 C9 119.2(2)
C13 C14 C7 134.0(2)
C9 C14 C7 106.7(2)
N4 C15 C16 108.8(2)
C15 C16 C17 104.5(2)
N3 C17 C16 110.5(2)
N6 C18 C19 108.3(2)
C18 C19 C20 105.0(2)
N5 C20 C19 110.2(3)
N8 C21 C22 108.2(2)
C21 C22 C23 105.0(2)
N7 C23 C22 110.6(2)
F2 C29 F3 107.0(3)
F2 C29 F1 106.5(3)
F3 C29 F1 107.5(3)
F2 C29 S1 111.7(2)
F3 C29 S1 111.5(2)
F1 C29 S1 112.3(2)
N6 B1 N8 107.3(2)
N6 B1 N4 110.14(19)
N8 B1 N4 106.1(2)

loop_
_geom_bond_atom_site_label_1
_geom_bond_atom_site_label_2
_geom_bond_distance
W N9 1.784(3)
W N3 2.184(2)
W N7 2.198(2)
W C6 2.228(2)
W N5 2.255(3)
W C5 2.258(2)
W P1 2.5388(8)
S1 O3 1.435(2)
S1 O2 1.437(3)
S1 O4 1.443(3)
S1 C29 1.818(3)
P1 C25 1.809(4)
P1 C24 1.816(3)
P1 C26 1.821(3)
F1 C29 1.335(4)
F2 C29 1.334(4)
F3 C29 1.336(4)
O1 N9 1.209(3)
N1 C9 1.368(4)
N1 C8 1.381(3)
N2 C4 1.326(3)
N2 C27 1.471(4)
N2 C28 1.471(4)
N3 C17 1.332(3)
N3 N4 1.366(3)
N4 C15 1.353(3)
N4 B1 1.557(4)
N5 C20 1.332(4)
N5 N6 1.356(3)
N6 C18 1.350(3)
N6 B1 1.532(3)
N7 C23 1.337(3)
N7 N8 1.370(3)
N8 C21 1.347(3)
N8 B1 1.542(4)
C1 C7 1.507(3)
C1 C2 1.531(4)
C1 C6 1.550(4)
C2 C3 1.531(4)
C3 C4 1.511(4)
C4 C5 1.421(3)
C5 C6 1.452(3)
C7 C8 1.378(4)
C7 C14 1.441(3)
C9 C10 1.409(4)
C9 C14 1.408(3)
C10 C11 1.379(5)
C11 C12 1.406(4)
C12 C13 1.381(4)
C13 C14 1.400(4)
C15 C16 1.381(4)
C16 C17 1.402(4)
C18 C19 1.380(4)
C19 C20 1.391(4)
C21 C22 1.386(4)
C22 C23 1.394(4)
